data_7231552
loop_
_publ_author_name
'Begum, Shahin A.'
'Chowdhury, Md. Arshad H.'
'Ghosh, Shishir'
'Tocher, Derek A.'
'Richmond, Michael G.'
'Yang, Li'
'Hardcastle, K. I.'
'Rosenberg, Edward'
'Kabir, Shariff E.'

_publ_section_title
;
 Experimental and computational preference for phosphine regioselectivity
 and stereoselective tripodal rotation in
 HOs3(CO)8(PPh3)2(\m-1,2-N,C-\h1,\k1-C7H4NS)
;
_journal_issue 57
_journal_name_full 'RSC Advances'
_journal_page_first 32672
_journal_paper_doi 10.1039/C8RA07400C
_journal_volume 8
_journal_year 2018
_chemical_formula_moiety 'C51 H35 N O8 Os3 P2 S'
_chemical_formula_sum 'C51 H35 N O8 Os3 P2 S'
_chemical_formula_weight 1454.40
_chemical_name_systematic
;
 ?
;
_space_group_crystal_system monoclinic
_space_group_IT_number 14
_space_group_name_Hall '-P 2ybc'
_space_group_name_H-M_alt 'P 1 21/c 1'
_symmetry_space_group_name_Hall '-P 2ybc'
_symmetry_space_group_name_H-M 'P 1 21/c 1'
_atom_sites_solution_hydrogens mixed
_atom_sites_solution_primary direct
_audit_creation_date 2018-03-27
_audit_creation_method
;
Olex2 1.2
(compiled 2017.08.10 svn.r3458 for OlexSys, GUI svn.r5381)
;
_audit_update_record
;
2018-03-28 deposited with the CCDC.
2018-09-12 downloaded from the CCDC.
;
_cell_angle_alpha 90
_cell_angle_beta 117.376(4)
_cell_angle_gamma 90
_cell_formula_units_Z 4
_cell_length_a 18.8799(6)
_cell_length_b 15.0410(3)
_cell_length_c 18.7314(5)
_cell_measurement_reflns_used 37509
_cell_measurement_temperature 150(1)
_cell_measurement_theta_max 29.3890
_cell_measurement_theta_min 4.1430
_cell_volume 4723.5(3)
_computing_cell_refinement 'CrysAlisPro 1.171.38.46 (Rigaku OD, 2015)'
_computing_data_collection 'CrysAlisPro 1.171.38.46 (Rigaku OD, 2015)'
_computing_data_reduction 'CrysAlisPro 1.171.38.46 (Rigaku OD, 2015)'
_computing_molecular_graphics 'Olex2 (Dolomanov et al., 2009)'
_computing_publication_material 'Olex2 (Dolomanov et al., 2009)'
_computing_structure_refinement 'ShelXL (Sheldrick, 2015)'
_computing_structure_solution 'ShelXS (Sheldrick, 2008)'
_diffrn_ambient_environment N~2~
_diffrn_ambient_temperature 150(1)
_diffrn_detector 'CCD plate'
_diffrn_detector_area_resol_mean 5.2031
_diffrn_detector_type Atlas
_diffrn_measured_fraction_theta_full 0.998
_diffrn_measured_fraction_theta_max 0.998
_diffrn_measurement_details
;
List of Runs (angles in degrees, time in seconds):

  # Type    Start    End  Width  t~exp~   \w     \q     \k     \f   Frames
#--------------------------------------------------------------------------
  1  \w    -31.00  36.00   1.00    5.49    --   11.17 -38.00  30.00   67
  2  \w    -12.00  84.00   1.00    5.49    --   11.17  38.00  90.00   96
  3  \w    -17.00  80.00   1.00    5.49    --   11.17  77.00 -30.00   97
  4  \w      7.00  84.00   1.00    5.49    --   11.17  38.00-120.00   77
  5  \w    -12.00  78.00   1.00    5.49    --   11.17  38.00-180.00   90
  6  \w      1.00  67.00   1.00    5.49    --   11.17-124.00 -86.03   66
  7  \w    -20.00  52.00   1.00    5.49    --   11.17 -99.00 150.00   72
  8  \w      6.00  70.00   1.00    5.49    --   11.17-129.00  26.92   64
;
_diffrn_measurement_device 'four-circle diffractometer'
_diffrn_measurement_device_type 'SuperNova, Dual, Cu at zero, Atlas'
_diffrn_measurement_method '\w scans'
_diffrn_orient_matrix_type 'CrysAlisPro convention (1999,Acta A55,543-557)'
_diffrn_orient_matrix_UB_11 0.0046941000
_diffrn_orient_matrix_UB_12 -0.0373576000
_diffrn_orient_matrix_UB_13 -0.0205380000
_diffrn_orient_matrix_UB_21 -0.0411543000
_diffrn_orient_matrix_UB_22 -0.0099354000
_diffrn_orient_matrix_UB_23 -0.0153184000
_diffrn_orient_matrix_UB_31 -0.0086689000
_diffrn_orient_matrix_UB_32 0.0269886000
_diffrn_orient_matrix_UB_33 -0.0340809000
_diffrn_radiation_monochromator mirror
_diffrn_radiation_probe x-ray
_diffrn_radiation_type MoK\a
_diffrn_radiation_wavelength 0.71073
_diffrn_reflns_av_R_equivalents 0.0502
_diffrn_reflns_av_unetI/netI 0.0251
_diffrn_reflns_Laue_measured_fraction_full 0.998
_diffrn_reflns_Laue_measured_fraction_max 0.998
_diffrn_reflns_limit_h_max 23
_diffrn_reflns_limit_h_min -23
_diffrn_reflns_limit_k_max 18
_diffrn_reflns_limit_k_min -18
_diffrn_reflns_limit_l_max 23
_diffrn_reflns_limit_l_min -23
_diffrn_reflns_number 74577
_diffrn_reflns_point_group_measured_fraction_full 0.998
_diffrn_reflns_point_group_measured_fraction_max 0.998
_diffrn_reflns_theta_full 26.000
_diffrn_reflns_theta_max 26.000
_diffrn_reflns_theta_min 3.418
_diffrn_source 'micro-focus sealed X-ray tube'
_diffrn_source_type 'SuperNova (Mo) X-ray Source'
_exptl_absorpt_coefficient_mu 8.218
_exptl_absorpt_correction_T_max 1.00000
_exptl_absorpt_correction_T_min 0.30489
_exptl_absorpt_correction_type multi-scan
_exptl_absorpt_process_details
;
CrysAlisPro 1.171.38.46 (Rigaku Oxford Diffraction, 2015)
Empirical absorption correction using spherical harmonics,
 implemented in SCALE3 ABSPACK scaling algorithm.
;
_exptl_crystal_colour 'clear orange'
_exptl_crystal_colour_lustre clear
_exptl_crystal_colour_primary orange
_exptl_crystal_density_diffrn 2.045
_exptl_crystal_description block
_exptl_crystal_F_000 2744
_exptl_crystal_size_max 0.29
_exptl_crystal_size_mid 0.18
_exptl_crystal_size_min 0.18
_refine_diff_density_max 2.602
_refine_diff_density_min -1.895
_refine_diff_density_rms 0.128
_refine_ls_extinction_method none
_refine_ls_goodness_of_fit_ref 1.071
_refine_ls_hydrogen_treatment mixed
_refine_ls_matrix_type full
_refine_ls_number_parameters 599
_refine_ls_number_reflns 9274
_refine_ls_number_restraints 0
_refine_ls_restrained_S_all 1.071
_refine_ls_R_factor_all 0.0288
_refine_ls_R_factor_gt 0.0242
_refine_ls_shift/su_max 0.002
_refine_ls_shift/su_mean 0.000
_refine_ls_structure_factor_coef Fsqd
_refine_ls_weighting_details 'w=1/[\s^2^(Fo^2^)+(0.0223P)^2^+17.8448P] where P=(Fo^2^+2Fc^2^)/3'
_refine_ls_weighting_scheme calc
_refine_ls_wR_factor_gt 0.0561
_refine_ls_wR_factor_ref 0.0592
_reflns_Friedel_coverage 0.000
_reflns_number_gt 8472
_reflns_number_total 9274
_reflns_threshold_expression 'I > 2\s(I)'
_cod_data_source_file c8ra07400c1.cif
_cod_data_source_block xstr0844
_cod_database_code 7231552
_shelxl_version_number 2013-4
_chemical_oxdiff_formula 'Os3 P2 S1 N1 O7 C50 H35'
_chemical_oxdiff_usercomment 'SEK 41b'
_shelx_space_group_comment
;
The symmetry employed for this shelxl refinement is uniquely defined
by the following loop, which should always be used as a source of
symmetry information in preference to the above space-group names.
They are only intended as comments.
;
_reflns_odcompleteness_completeness 99.74
_reflns_odcompleteness_iscentric 1
_reflns_odcompleteness_theta 26.32
_olex2_refinement_description
;
1. Fixed Uiso
 At 1.2 times of:
  All C(H) groups
2.a Aromatic/amide H refined with riding coordinates:
 C11(H11), C12(H12), C13(H13), C14(H14), C17(H17), C18(H18), C19(H19),
 C20(H20), C21(H21), C23(H23), C24(H24), C25(H25), C26(H26), C27(H27), C29(H29),
  C30(H30), C31(H31), C32(H32), C33(H33), C35(H35), C36(H36), C37(H37),
 C38(H38), C39(H39), C41(H41), C42(H42), C43(H43), C44(H44), C45(H45), C47(H47),
  C48(H48), C49(H49), C50(H50), C51(H51)
;
_olex2_date_sample_data_collection 2018-03-27
_olex2_exptl_crystal_mounting_method 'Nylon Loop'
_olex2_submission_original_sample_id 'XSTR0844 : SEK 41b'
_olex2_submission_special_instructions 'No special instructions were received'
_oxdiff_exptl_absorpt_empirical_details
;
Empirical correction (ABSPACK) includes:
- Absorption correction using spherical harmonics
- Frame scaling
;
_oxdiff_exptl_absorpt_empirical_full_max 2.548
_oxdiff_exptl_absorpt_empirical_full_min 0.690

loop_
_space_group_symop_operation_xyz
'x, y, z'
'-x, y+1/2, -z+1/2'
'-x, -y, -z'
'x, -y-1/2, z-1/2'

loop_
_atom_site_label
_atom_site_type_symbol
_atom_site_fract_x
_atom_site_fract_y
_atom_site_fract_z
_atom_site_U_iso_or_equiv
_atom_site_adp_type
_atom_site_occupancy
_atom_site_site_symmetry_order
_atom_site_calc_flag
_atom_site_refinement_flags_posn
Os1 Os 0.29778(2) 0.46905(2) 0.32271(2) 0.01372(5) Uani 1 1 d .
Os2 Os 0.22088(2) 0.57000(2) 0.40423(2) 0.01692(5) Uani 1 1 d .
Os3 Os 0.28588(2) 0.65883(2) 0.30943(2) 0.01503(5) Uani 1 1 d .
S1 S 0.03682(7) 0.51164(9) 0.24863(8) 0.0307(3) Uani 1 1 d .
P1 P 0.30214(6) 0.31877(7) 0.36036(6) 0.0149(2) Uani 1 1 d .
P2 P 0.26544(7) 0.81342(8) 0.29205(7) 0.0194(2) Uani 1 1 d .
O1 O 0.3248(2) 0.4443(2) 0.1771(2) 0.0357(9) Uani 1 1 d .
O2 O 0.4761(2) 0.4946(2) 0.4145(2) 0.0319(8) Uani 1 1 d .
O3 O 0.3513(3) 0.6408(3) 0.5646(2) 0.0481(11) Uani 1 1 d .
O4 O 0.1186(2) 0.7360(2) 0.3689(2) 0.0357(9) Uani 1 1 d .
O5 O 0.1543(3) 0.4623(3) 0.4974(3) 0.0468(10) Uani 1 1 d .
O6 O 0.1215(2) 0.6342(3) 0.1621(2) 0.0435(10) Uani 1 1 d .
O7 O 0.3770(3) 0.6474(3) 0.2132(3) 0.0455(11) Uani 1 1 d .
O8 O 0.4376(2) 0.6790(2) 0.4701(2) 0.0320(8) Uani 1 1 d .
N1 N 0.1702(2) 0.4655(2) 0.2574(2) 0.0184(8) Uani 1 1 d .
C1 C 0.3132(3) 0.4530(3) 0.2318(3) 0.0223(10) Uani 1 1 d .
C2 C 0.4090(3) 0.4846(3) 0.3827(3) 0.0181(9) Uani 1 1 d .
C3 C 0.3055(3) 0.6157(3) 0.5048(3) 0.0259(10) Uani 1 1 d .
C4 C 0.1577(3) 0.6750(3) 0.3819(3) 0.0242(10) Uani 1 1 d .
C5 C 0.1796(3) 0.5008(3) 0.4622(3) 0.0274(11) Uani 1 1 d .
C6 C 0.1818(3) 0.6411(3) 0.2173(3) 0.0269(11) Uani 1 1 d .
C7 C 0.3414(3) 0.6542(3) 0.2495(3) 0.0258(11) Uani 1 1 d .
C8 C 0.3806(3) 0.6705(3) 0.4108(3) 0.0211(10) Uani 1 1 d .
C9 C 0.1406(3) 0.5107(3) 0.2973(3) 0.0216(10) Uani 1 1 d .
C10 C 0.1126(3) 0.4318(3) 0.1832(3) 0.0240(10) Uani 1 1 d .
C11 C 0.1276(3) 0.3863(3) 0.1277(3) 0.0316(11) Uani 1 1 d .
H11 H 0.1794 0.3733 0.1372 0.038 Uiso 1 1 calc R
C12 C 0.0612(4) 0.3602(4) 0.0561(3) 0.0450(15) Uani 1 1 d .
H12 H 0.0688 0.3296 0.0171 0.054 Uiso 1 1 calc R
C13 C -0.0157(4) 0.3797(4) 0.0431(3) 0.0500(17) Uani 1 1 d .
H13 H -0.0586 0.3613 -0.0046 0.060 Uiso 1 1 calc R
C14 C -0.0301(3) 0.4244(4) 0.0976(3) 0.0418(14) Uani 1 1 d .
H14 H -0.0819 0.4369 0.0881 0.050 Uiso 1 1 calc R
C15 C 0.0351(3) 0.4513(3) 0.1683(3) 0.0309(11) Uani 1 1 d .
C16 C 0.2153(3) 0.2528(3) 0.2955(3) 0.0197(9) Uani 1 1 d .
C17 C 0.2193(3) 0.1893(3) 0.2433(3) 0.0271(11) Uani 1 1 d .
H17 H 0.2681 0.1764 0.2444 0.032 Uiso 1 1 calc R
C18 C 0.1508(4) 0.1451(4) 0.1894(3) 0.0381(13) Uani 1 1 d .
H18 H 0.1537 0.1036 0.1540 0.046 Uiso 1 1 calc R
C19 C 0.0790(3) 0.1623(4) 0.1880(3) 0.0405(14) Uani 1 1 d .
H19 H 0.0334 0.1325 0.1519 0.049 Uiso 1 1 calc R
C20 C 0.0742(3) 0.2238(4) 0.2401(3) 0.0399(14) Uani 1 1 d .
H20 H 0.0255 0.2343 0.2399 0.048 Uiso 1 1 calc R
C21 C 0.1414(3) 0.2702(3) 0.2928(3) 0.0277(11) Uani 1 1 d .
H21 H 0.1373 0.3130 0.3265 0.033 Uiso 1 1 calc R
C22 C 0.3854(3) 0.2514(3) 0.3676(2) 0.0194(9) Uani 1 1 d .
C23 C 0.3985(3) 0.1691(3) 0.4051(3) 0.0319(12) Uani 1 1 d .
H23 H 0.3654 0.1495 0.4264 0.038 Uiso 1 1 calc R
C24 C 0.4607(4) 0.1163(4) 0.4105(4) 0.0418(14) Uani 1 1 d .
H24 H 0.4691 0.0609 0.4351 0.050 Uiso 1 1 calc R
C25 C 0.5105(3) 0.1454(4) 0.3798(3) 0.0351(13) Uani 1 1 d .
H25 H 0.5526 0.1098 0.3841 0.042 Uiso 1 1 calc R
C26 C 0.4982(3) 0.2257(4) 0.3434(3) 0.0300(11) Uani 1 1 d .
H26 H 0.5317 0.2451 0.3226 0.036 Uiso 1 1 calc R
C27 C 0.4357(3) 0.2794(3) 0.3371(3) 0.0231(10) Uani 1 1 d .
H27 H 0.4277 0.3346 0.3121 0.028 Uiso 1 1 calc R
C28 C 0.3144(3) 0.3042(3) 0.4626(3) 0.0187(9) Uani 1 1 d .
C29 C 0.3844(3) 0.3380(3) 0.5242(3) 0.0271(11) Uani 1 1 d .
H29 H 0.4199 0.3689 0.5116 0.033 Uiso 1 1 calc R
C30 C 0.4018(3) 0.3261(4) 0.6033(3) 0.0329(12) Uani 1 1 d .
H30 H 0.4497 0.3473 0.6439 0.040 Uiso 1 1 calc R
C31 C 0.3488(4) 0.2832(4) 0.6225(3) 0.0414(14) Uani 1 1 d .
H31 H 0.3607 0.2754 0.6761 0.050 Uiso 1 1 calc R
C32 C 0.2781(4) 0.2518(4) 0.5625(3) 0.0444(15) Uani 1 1 d .
H32 H 0.2415 0.2242 0.5755 0.053 Uiso 1 1 calc R
C33 C 0.2614(3) 0.2613(3) 0.4829(3) 0.0319(12) Uani 1 1 d .
H33 H 0.2141 0.2385 0.4426 0.038 Uiso 1 1 calc R
C34 C 0.2568(3) 0.8843(3) 0.3673(3) 0.0222(10) Uani 1 1 d .
C35 C 0.2298(4) 0.9715(3) 0.3477(3) 0.0399(14) Uani 1 1 d .
H35 H 0.2153 0.9929 0.2963 0.048 Uiso 1 1 calc R
C36 C 0.2246(4) 1.0259(4) 0.4043(4) 0.0444(15) Uani 1 1 d .
H36 H 0.2049 1.0833 0.3900 0.053 Uiso 1 1 calc R
C37 C 0.2480(3) 0.9969(4) 0.4809(3) 0.0414(14) Uani 1 1 d .
H37 H 0.2455 1.0347 0.5189 0.050 Uiso 1 1 calc R
C38 C 0.2756(3) 0.9109(4) 0.5016(3) 0.0414(14) Uani 1 1 d .
H38 H 0.2914 0.8905 0.5536 0.050 Uiso 1 1 calc R
C39 C 0.2796(3) 0.8547(3) 0.4441(3) 0.0283(11) Uani 1 1 d .
H39 H 0.2979 0.7967 0.4581 0.034 Uiso 1 1 calc R
C40 C 0.1741(3) 0.8380(3) 0.1998(3) 0.0229(10) Uani 1 1 d .
C41 C 0.1025(3) 0.8571(4) 0.2011(3) 0.0354(13) Uani 1 1 d .
H41 H 0.1020 0.8637 0.2502 0.043 Uiso 1 1 calc R
C42 C 0.0325(4) 0.8662(4) 0.1308(4) 0.0475(16) Uani 1 1 d .
H42 H -0.0147 0.8795 0.1327 0.057 Uiso 1 1 calc R
C43 C 0.0325(4) 0.8557(4) 0.0576(3) 0.0480(16) Uani 1 1 d .
H43 H -0.0145 0.8626 0.0100 0.058 Uiso 1 1 calc R
C44 C 0.1027(4) 0.8350(4) 0.0554(3) 0.0417(14) Uani 1 1 d .
H44 H 0.1028 0.8273 0.0061 0.050 Uiso 1 1 calc R
C45 C 0.1727(3) 0.8257(3) 0.1257(3) 0.0330(12) Uani 1 1 d .
H45 H 0.2195 0.8110 0.1235 0.040 Uiso 1 1 calc R
C46 C 0.3431(3) 0.8732(3) 0.2781(3) 0.0281(11) Uani 1 1 d .
C47 C 0.4214(3) 0.8483(3) 0.3203(4) 0.0399(14) Uani 1 1 d .
H47 H 0.4350 0.8004 0.3556 0.048 Uiso 1 1 calc R
C48 C 0.4811(4) 0.8938(4) 0.3108(5) 0.0555(18) Uani 1 1 d .
H48 H 0.5342 0.8770 0.3404 0.067 Uiso 1 1 calc R
C49 C 0.4612(5) 0.9628(4) 0.2583(5) 0.0517(18) Uani 1 1 d .
H49 H 0.5006 0.9922 0.2509 0.062 Uiso 1 1 calc R
C50 C 0.3842(5) 0.9888(4) 0.2166(4) 0.058(2) Uani 1 1 d .
H50 H 0.3714 1.0366 0.1813 0.070 Uiso 1 1 calc R
C51 C 0.3243(4) 0.9454(4) 0.2258(4) 0.0417(14) Uani 1 1 d .
H51 H 0.2717 0.9643 0.1972 0.050 Uiso 1 1 calc R
H H 0.283(3) 0.481(4) 0.408(3) 0.037(15) Uiso 1 1 d .

loop_
_atom_site_aniso_label
_atom_site_aniso_U_11
_atom_site_aniso_U_22
_atom_site_aniso_U_33
_atom_site_aniso_U_23
_atom_site_aniso_U_13
_atom_site_aniso_U_12
Os1 0.01447(9) 0.01233(9) 0.01474(8) -0.00054(6) 0.00705(7) -0.00115(6)
Os2 0.01716(9) 0.01736(9) 0.01880(9) 0.00078(7) 0.01046(7) 0.00006(7)
Os3 0.01854(9) 0.01214(9) 0.01606(8) 0.00017(6) 0.00938(7) -0.00171(6)
S1 0.0169(6) 0.0354(7) 0.0360(7) -0.0013(6) 0.0089(5) -0.0001(5)
P1 0.0153(5) 0.0128(5) 0.0170(5) -0.0002(4) 0.0077(4) -0.0004(4)
P2 0.0248(6) 0.0140(5) 0.0225(6) 0.0003(4) 0.0135(5) -0.0012(5)
O1 0.048(2) 0.043(2) 0.0254(18) -0.0044(16) 0.0250(18) -0.0024(18)
O2 0.0202(19) 0.033(2) 0.039(2) -0.0075(16) 0.0109(16) -0.0035(15)
O3 0.051(3) 0.062(3) 0.023(2) -0.0047(19) 0.0102(19) -0.019(2)
O4 0.0276(19) 0.032(2) 0.050(2) 0.0042(17) 0.0195(18) 0.0095(17)
O5 0.058(3) 0.047(2) 0.052(2) 0.007(2) 0.040(2) -0.010(2)
O6 0.044(2) 0.032(2) 0.030(2) 0.0091(16) -0.0039(19) -0.0122(18)
O7 0.065(3) 0.037(2) 0.060(3) -0.0150(19) 0.050(2) -0.016(2)
O8 0.0233(19) 0.038(2) 0.0282(18) -0.0064(16) 0.0067(16) -0.0021(16)
N1 0.0187(19) 0.0139(18) 0.0158(17) 0.0005(14) 0.0021(15) -0.0032(15)
C1 0.023(2) 0.017(2) 0.026(2) -0.0002(19) 0.010(2) -0.0034(19)
C2 0.017(2) 0.015(2) 0.021(2) -0.0037(17) 0.0079(19) -0.0017(18)
C3 0.028(3) 0.028(3) 0.023(2) 0.002(2) 0.012(2) -0.001(2)
C4 0.020(2) 0.025(3) 0.028(2) 0.001(2) 0.011(2) 0.004(2)
C5 0.029(3) 0.027(3) 0.032(3) 0.001(2) 0.020(2) -0.002(2)
C6 0.034(3) 0.019(2) 0.019(2) 0.0029(19) 0.005(2) -0.008(2)
C7 0.039(3) 0.019(2) 0.027(2) -0.0030(19) 0.021(2) -0.008(2)
C8 0.025(3) 0.016(2) 0.024(2) -0.0033(18) 0.013(2) -0.0042(19)
C9 0.018(2) 0.026(2) 0.020(2) 0.0039(19) 0.0086(19) 0.0013(19)
C10 0.024(3) 0.017(2) 0.022(2) 0.0022(18) 0.004(2) -0.0045(19)
C11 0.036(3) 0.032(3) 0.025(2) 0.001(2) 0.012(2) 0.002(2)
C12 0.055(4) 0.042(3) 0.028(3) -0.013(3) 0.011(3) -0.009(3)
C13 0.043(4) 0.052(4) 0.028(3) -0.006(3) -0.007(3) -0.011(3)
C14 0.026(3) 0.042(3) 0.037(3) -0.002(3) -0.003(2) -0.005(2)
C15 0.021(3) 0.028(3) 0.031(3) 0.003(2) 0.001(2) -0.002(2)
C16 0.019(2) 0.016(2) 0.022(2) 0.0044(18) 0.0073(19) -0.0010(18)
C17 0.031(3) 0.023(2) 0.025(2) -0.001(2) 0.010(2) -0.004(2)
C18 0.047(4) 0.028(3) 0.028(3) -0.002(2) 0.009(3) -0.009(3)
C19 0.028(3) 0.035(3) 0.036(3) 0.001(2) -0.003(2) -0.019(2)
C20 0.019(3) 0.043(3) 0.049(3) 0.013(3) 0.009(2) -0.007(2)
C21 0.021(2) 0.024(3) 0.035(3) 0.007(2) 0.010(2) -0.001(2)
C22 0.018(2) 0.021(2) 0.017(2) -0.0039(17) 0.0057(18) 0.0025(18)
C23 0.034(3) 0.027(3) 0.040(3) 0.007(2) 0.020(3) 0.008(2)
C24 0.048(4) 0.028(3) 0.051(3) 0.010(3) 0.024(3) 0.017(3)
C25 0.024(3) 0.040(3) 0.037(3) -0.010(2) 0.010(2) 0.012(2)
C26 0.020(2) 0.039(3) 0.032(3) -0.013(2) 0.013(2) -0.002(2)
C27 0.020(2) 0.023(2) 0.026(2) -0.0077(19) 0.010(2) -0.0021(19)
C28 0.025(2) 0.012(2) 0.020(2) 0.0031(17) 0.0109(19) 0.0051(18)
C29 0.028(3) 0.031(3) 0.023(2) 0.000(2) 0.012(2) 0.002(2)
C30 0.033(3) 0.035(3) 0.022(2) -0.003(2) 0.005(2) 0.006(2)
C31 0.064(4) 0.037(3) 0.024(3) 0.006(2) 0.022(3) 0.010(3)
C32 0.063(4) 0.039(3) 0.043(3) 0.007(3) 0.035(3) -0.007(3)
C33 0.042(3) 0.028(3) 0.030(3) -0.001(2) 0.020(2) -0.010(2)
C34 0.025(2) 0.019(2) 0.026(2) -0.0057(19) 0.014(2) -0.0062(19)
C35 0.068(4) 0.021(3) 0.036(3) 0.001(2) 0.028(3) 0.001(3)
C36 0.069(4) 0.023(3) 0.047(3) -0.005(2) 0.031(3) 0.004(3)
C37 0.042(3) 0.041(3) 0.041(3) -0.021(3) 0.018(3) 0.000(3)
C38 0.037(3) 0.059(4) 0.023(3) -0.008(3) 0.009(2) 0.004(3)
C39 0.026(3) 0.029(3) 0.027(2) -0.004(2) 0.010(2) 0.005(2)
C40 0.035(3) 0.014(2) 0.021(2) 0.0048(18) 0.014(2) 0.0033(19)
C41 0.037(3) 0.043(3) 0.025(3) 0.004(2) 0.014(2) 0.012(3)
C42 0.036(3) 0.063(4) 0.040(3) 0.003(3) 0.015(3) 0.020(3)
C43 0.045(4) 0.057(4) 0.028(3) 0.008(3) 0.005(3) 0.013(3)
C44 0.059(4) 0.042(3) 0.023(3) 0.004(2) 0.019(3) -0.002(3)
C45 0.044(3) 0.032(3) 0.031(3) 0.004(2) 0.023(3) -0.001(2)
C46 0.038(3) 0.016(2) 0.041(3) -0.009(2) 0.028(3) -0.009(2)
C47 0.041(3) 0.020(3) 0.069(4) -0.001(3) 0.035(3) -0.006(2)
C48 0.046(4) 0.035(3) 0.101(6) -0.014(4) 0.048(4) -0.008(3)
C49 0.073(5) 0.031(3) 0.083(5) -0.017(3) 0.063(4) -0.022(3)
C50 0.095(6) 0.035(3) 0.061(4) 0.000(3) 0.049(4) -0.023(4)
C51 0.055(4) 0.028(3) 0.047(3) 0.003(3) 0.027(3) -0.011(3)

loop_
_atom_type_symbol
_atom_type_description
_atom_type_scat_dispersion_real
_atom_type_scat_dispersion_imag
_atom_type_scat_source
C C 0.0033 0.0016 'International Tables Vol C Tables 4.2.6.8 and 6.1.1.4'
H H 0.0000 0.0000 'International Tables Vol C Tables 4.2.6.8 and 6.1.1.4'
N N 0.0061 0.0033 'International Tables Vol C Tables 4.2.6.8 and 6.1.1.4'
O O 0.0106 0.0060 'International Tables Vol C Tables 4.2.6.8 and 6.1.1.4'
Os Os -1.2165 7.6030 'International Tables Vol C Tables 4.2.6.8 and 6.1.1.4'
P P 0.1023 0.0942 'International Tables Vol C Tables 4.2.6.8 and 6.1.1.4'
S S 0.1246 0.1234 'International Tables Vol C Tables 4.2.6.8 and 6.1.1.4'

loop_
_geom_angle_atom_site_label_1
_geom_angle_atom_site_label_2
_geom_angle_atom_site_label_3
_geom_angle
Os3 Os1 Os2 59.793(6)
P1 Os1 Os2 107.16(3)
P1 Os1 Os3 166.31(3)
N1 Os1 Os2 67.54(10)
N1 Os1 Os3 87.26(9)
N1 Os1 P1 91.29(10)
C1 Os1 Os2 148.58(14)
C1 Os1 Os3 95.08(14)
C1 Os1 P1 98.61(14)
C1 Os1 N1 94.70(17)
C1 Os1 C2 87.82(19)
C2 Os1 Os2 107.74(13)
C2 Os1 Os3 87.11(13)
C2 Os1 P1 93.69(13)
C2 Os1 N1 174.02(16)
Os3 Os2 Os1 58.416(6)
C3 Os2 Os1 107.49(15)
C3 Os2 Os3 92.28(14)
C3 Os2 C9 173.30(19)
C4 Os2 Os1 135.79(14)
C4 Os2 Os3 83.24(14)
C4 Os2 C3 94.1(2)
C4 Os2 C5 101.5(2)
C4 Os2 C9 92.21(19)
C5 Os2 Os1 116.00(15)
C5 Os2 Os3 174.32(15)
C5 Os2 C3 90.6(2)
C5 Os2 C9 90.4(2)
C9 Os2 Os1 66.21(13)
C9 Os2 Os3 86.24(12)
Os1 Os3 Os2 61.791(6)
P2 Os3 Os1 175.57(3)
P2 Os3 Os2 116.74(3)
C6 Os3 Os1 86.99(14)
C6 Os3 Os2 86.63(14)
C6 Os3 P2 88.75(14)
C7 Os3 Os1 88.38(14)
C7 Os3 Os2 150.08(14)
C7 Os3 P2 93.18(15)
C7 Os3 C6 94.5(2)
C7 Os3 C8 94.2(2)
C8 Os3 Os1 90.28(13)
C8 Os3 Os2 84.34(13)
C8 Os3 P2 93.74(14)
C8 Os3 C6 170.8(2)
C9 S1 C15 91.0(2)
C16 P1 Os1 115.22(14)
C16 P1 C22 103.1(2)
C16 P1 C28 105.9(2)
C22 P1 Os1 117.74(15)
C22 P1 C28 99.6(2)
C28 P1 Os1 113.42(14)
C34 P2 Os3 122.31(15)
C34 P2 C46 100.6(2)
C40 P2 Os3 110.69(15)
C40 P2 C34 103.3(2)
C40 P2 C46 103.5(2)
C46 P2 Os3 114.34(16)
C9 N1 Os1 108.9(3)
C9 N1 C10 114.4(4)
C10 N1 Os1 136.6(3)
O1 C1 Os1 178.0(4)
O2 C2 Os1 175.8(4)
O3 C3 Os2 175.9(4)
O4 C4 Os2 178.0(4)
O5 C5 Os2 177.6(5)
O6 C6 Os3 176.9(4)
O7 C7 Os3 176.9(4)
O8 C8 Os3 178.2(4)
S1 C9 Os2 130.5(3)
N1 C9 Os2 117.3(3)
N1 C9 S1 112.2(3)
C11 C10 N1 126.2(5)
C11 C10 C15 121.1(5)
C15 C10 N1 112.7(4)
C10 C11 C12 117.0(5)
C13 C12 C11 120.7(5)
C14 C13 C12 122.0(5)
C13 C14 C15 117.8(6)
C10 C15 S1 109.7(4)
C10 C15 C14 121.3(5)
C14 C15 S1 129.0(5)
C17 C16 P1 121.3(4)
C17 C16 C21 118.6(4)
C21 C16 P1 120.0(4)
C18 C17 C16 120.3(5)
C19 C18 C17 120.4(5)
C18 C19 C20 120.1(5)
C19 C20 C21 120.3(5)
C20 C21 C16 120.3(5)
C23 C22 P1 118.7(4)
C27 C22 P1 122.3(4)
C27 C22 C23 119.1(4)
C24 C23 C22 119.8(5)
C25 C24 C23 120.4(5)
C26 C25 C24 120.0(5)
C25 C26 C27 120.3(5)
C22 C27 C26 120.4(5)
C29 C28 P1 115.9(3)
C33 C28 P1 125.7(4)
C33 C28 C29 118.4(4)
C30 C29 C28 120.8(5)
C31 C30 C29 120.1(5)
C30 C31 C32 120.0(5)
C31 C32 C33 120.0(5)
C28 C33 C32 120.6(5)
C35 C34 P2 119.7(4)
C39 C34 P2 121.4(4)
C39 C34 C35 118.9(4)
C36 C35 C34 120.2(5)
C37 C36 C35 121.0(5)
C36 C37 C38 119.5(5)
C37 C38 C39 119.8(5)
C34 C39 C38 120.6(5)
C41 C40 P2 121.6(4)
C45 C40 P2 119.6(4)
C45 C40 C41 118.1(5)
C42 C41 C40 121.1(5)
C41 C42 C43 120.0(6)
C42 C43 C44 119.6(5)
C45 C44 C43 120.3(5)
C44 C45 C40 120.8(5)
C47 C46 P2 120.3(4)
C47 C46 C51 118.4(5)
C51 C46 P2 121.3(4)
C46 C47 C48 120.8(6)
C49 C48 C47 119.7(7)
C50 C49 C48 120.3(6)
C49 C50 C51 120.9(6)
C50 C51 C46 119.8(6)

loop_
_geom_bond_atom_site_label_1
_geom_bond_atom_site_label_2
_geom_bond_distance
Os1 Os2 2.9638(2)
Os1 Os3 2.8651(2)
Os1 P1 2.3578(11)
Os1 N1 2.143(4)
Os1 C1 1.871(5)
Os1 C2 1.885(4)
Os2 Os3 2.9066(2)
Os2 C3 1.950(5)
Os2 C4 1.906(5)
Os2 C5 1.911(5)
Os2 C9 2.076(5)
Os3 P2 2.3550(11)
Os3 C6 1.946(5)
Os3 C7 1.858(5)
Os3 C8 1.927(5)
S1 C9 1.739(5)
S1 C15 1.745(6)
P1 C16 1.821(4)
P1 C22 1.822(4)
P1 C28 1.835(4)
P2 C34 1.835(5)
P2 C40 1.832(5)
P2 C46 1.837(5)
O1 C1 1.150(6)
O2 C2 1.135(5)
O3 C3 1.120(6)
O4 C4 1.132(6)
O5 C5 1.135(6)
O6 C6 1.137(6)
O7 C7 1.157(6)
O8 C8 1.143(6)
N1 C9 1.310(6)
N1 C10 1.408(6)
C10 C11 1.379(7)
C10 C15 1.388(7)
C11 C12 1.407(7)
C12 C13 1.387(9)
C13 C14 1.351(9)
C14 C15 1.390(7)
C16 C17 1.393(7)
C16 C21 1.399(7)
C17 C18 1.391(7)
C18 C19 1.369(8)
C19 C20 1.377(9)
C20 C21 1.385(7)
C22 C23 1.389(7)
C22 C27 1.379(6)
C23 C24 1.382(7)
C24 C25 1.380(8)
C25 C26 1.353(8)
C26 C27 1.390(7)
C28 C29 1.391(7)
C28 C33 1.381(7)
C29 C30 1.374(7)
C30 C31 1.370(8)
C31 C32 1.374(9)
C32 C33 1.384(7)
C34 C35 1.393(7)
C34 C39 1.372(7)
C35 C36 1.378(8)
C36 C37 1.364(8)
C37 C38 1.381(9)
C38 C39 1.397(7)
C40 C41 1.393(7)
C40 C45 1.386(7)
C41 C42 1.377(8)
C42 C43 1.381(8)
C43 C44 1.380(9)
C44 C45 1.379(8)
C46 C47 1.370(8)
C46 C51 1.395(7)
C47 C48 1.398(8)
C48 C49 1.359(10)
C49 C50 1.354(10)
C50 C51 1.385(9)
